data_1564876
loop_
_publ_author_name
'Xu, Nan'
'Bevak, Alexander'
'Roesch, Joseph'
'Armstrong, Bernadette'
'Abucayon, Erwin'
'Bell, Zachary'
'Powell, Douglas R.'
'Richter-Addo, George B.'

_publ_section_title
;
 Unusual monodentate binding of a C-NONOate ligand in the nitrosyl complex
 (OEP)Ru(NO)(\h1-ONN(t-Bu)O)
;
_journal_name_full 'Inorganica Chimica Acta'
_journal_page_first 119567
_journal_paper_doi 10.1016/j.ica.2020.119567
_journal_volume 507
_journal_year 2020
_chemical_formula_moiety 'C40 H53 N7 O3 Ru'
_chemical_formula_sum 'C40 H53 N7 O3 Ru'
_chemical_formula_weight 780.96
_space_group_crystal_system monoclinic
_space_group_IT_number 12
_space_group_name_Hall '-C 2y'
_space_group_name_H-M_alt 'C 1 2/m 1'
_atom_sites_solution_hydrogens mixed
_atom_sites_solution_primary direct
_atom_sites_solution_secondary difmap
_audit_creation_method SHELXL-2018/3
_cell_angle_alpha 90
_cell_angle_beta 99.403(2)
_cell_angle_gamma 90
_cell_formula_units_Z 4
_cell_length_a 22.0467(19)
_cell_length_b 15.6792(13)
_cell_length_c 12.9306(11)
_cell_measurement_reflns_used 12151
_cell_measurement_temperature 100(2)
_cell_measurement_theta_max 28.3
_cell_measurement_theta_min 2.3
_cell_volume 4409.7(6)
_computing_cell_refinement 'SAINT (Bruker, 2007)'
_computing_data_collection 'SMART (Bruker, 2007)'
_computing_data_reduction 'SAINT (Bruker, 2007)'
_computing_molecular_graphics 'Mercury (CCDC, 2018)'
_computing_publication_material 'SHELXL-2018/3 (Sheldrick, 2015b)'
_computing_structure_refinement 'SHELXL-2018/3 (Sheldrick, 2015b)'
_computing_structure_solution 'SHELXT (Sheldrick, 2015a)'
_diffrn_ambient_temperature 100(2)
_diffrn_measured_fraction_theta_full 1.000
_diffrn_measured_fraction_theta_max 0.992
_diffrn_measurement_device_type 'CCD Bruker APEX'
_diffrn_measurement_method '\f and \w scans'
_diffrn_radiation_type MoK\a
_diffrn_radiation_wavelength 0.71073
_diffrn_reflns_av_R_equivalents 0.0507
_diffrn_reflns_av_unetI/netI 0.0801
_diffrn_reflns_Laue_measured_fraction_full 1.000
_diffrn_reflns_Laue_measured_fraction_max 0.992
_diffrn_reflns_limit_h_max 29
_diffrn_reflns_limit_h_min -29
_diffrn_reflns_limit_k_max 20
_diffrn_reflns_limit_k_min -20
_diffrn_reflns_limit_l_max 17
_diffrn_reflns_limit_l_min -17
_diffrn_reflns_number 43241
_diffrn_reflns_point_group_measured_fraction_full 1.000
_diffrn_reflns_point_group_measured_fraction_max 0.992
_diffrn_reflns_theta_full 25.250
_diffrn_reflns_theta_max 28.363
_diffrn_reflns_theta_min 1.596
_exptl_absorpt_coefficient_mu 0.396
_exptl_absorpt_correction_T_max 0.936
_exptl_absorpt_correction_T_min 0.794
_exptl_absorpt_correction_type multi-scan
_exptl_absorpt_process_details
; 
TWINABS 2008/4 
;
_exptl_crystal_colour red
_exptl_crystal_density_diffrn 1.176
_exptl_crystal_description prism
_exptl_crystal_F_000 1640
_exptl_crystal_size_max 0.610
_exptl_crystal_size_mid 0.380
_exptl_crystal_size_min 0.170
_refine_diff_density_max 1.017
_refine_diff_density_min -0.647
_refine_diff_density_rms 0.089
_refine_ls_extinction_coef .
_refine_ls_extinction_method none
_refine_ls_goodness_of_fit_ref 1.003
_refine_ls_hydrogen_treatment constr
_refine_ls_matrix_type full
_refine_ls_number_parameters 249
_refine_ls_number_reflns 19981
_refine_ls_number_restraints 0
_refine_ls_restrained_S_all 1.003
_refine_ls_R_factor_all 0.0741
_refine_ls_R_factor_gt 0.0556
_refine_ls_shift/su_max 0.001
_refine_ls_shift/su_mean 0.000
_refine_ls_structure_factor_coef Fsqd
_refine_ls_weighting_details 'w=1/[\s^2^(Fo^2^)+(0.0580P)^2^+3.8500P] where P=(Fo^2^+2Fc^2^)/3'
_refine_ls_weighting_scheme calc
_refine_ls_wR_factor_gt 0.1205
_refine_ls_wR_factor_ref 0.1302
_reflns_Friedel_coverage 0.000
_reflns_Friedel_fraction_full .
_reflns_Friedel_fraction_max .
_reflns_number_gt 16246
_reflns_number_total 19981
_reflns_threshold_expression 'I > 2\s(I)'
_cod_data_source_file ICA-2020-507-119567.cif
_cod_data_source_block 12031n_sq
_cod_original_sg_symbol_H-M 'C 2/m'
_cod_database_code 1564876
_shelx_space_group_comment
; 
The symmetry employed for this shelxl refinement is uniquely defined 
by the following loop, which should always be used as a source of 
symmetry information in preference to the above space-group names. 
They are only intended as comments. 
;
_shelx_estimated_absorpt_t_min 0.794
_shelx_estimated_absorpt_t_max 0.936

loop_
_space_group_symop_operation_xyz
'x, y, z'
'-x, y, -z'
'x+1/2, y+1/2, z'
'-x+1/2, y+1/2, -z'
'-x, -y, -z'
'x, -y, z'
'-x+1/2, -y+1/2, -z'
'x+1/2, -y+1/2, z'

loop_
_atom_site_label
_atom_site_type_symbol
_atom_site_fract_x
_atom_site_fract_y
_atom_site_fract_z
_atom_site_U_iso_or_equiv
_atom_site_adp_type
_atom_site_occupancy
_atom_site_site_symmetry_order
_atom_site_calc_flag
_atom_site_refinement_flags_posn
_atom_site_refinement_flags_adp
_atom_site_refinement_flags_occupancy
_atom_site_disorder_assembly
_atom_site_disorder_group
Ru1 Ru 0.17907(2) 0.000000 0.60341(3) 0.01213(11) Uani 1 2 d S T P . .
O1 O 0.27291(16) 0.000000 0.4711(3) 0.0267(8) Uani 1 2 d S T P . .
O2 O 0.11707(14) 0.000000 0.7031(2) 0.0144(6) Uani 1 2 d S T P . .
O3 O 0.04407(16) 0.000000 0.8314(3) 0.0278(8) Uani 1 2 d S T P . .
N1 N 0.12372(12) 0.09168(16) 0.5229(2) 0.0140(6) Uani 1 1 d . . . . .
N2 N 0.22699(13) 0.09203(16) 0.6964(2) 0.0152(6) Uani 1 1 d . . . . .
N3 N 0.23305(17) 0.000000 0.5191(3) 0.0150(8) Uani 1 2 d S T P . .
N4 N 0.14345(18) 0.000000 0.8041(3) 0.0195(9) Uani 1 2 d S T P . .
N5 N 0.10198(18) 0.000000 0.8632(3) 0.0184(9) Uani 1 2 d S T P . .
C1 C 0.07381(15) 0.0791(2) 0.4455(2) 0.0152(7) Uani 1 1 d . . . . .
C2 C 0.04800(15) 0.1617(2) 0.4090(3) 0.0155(7) Uani 1 1 d . . . . .
C3 C 0.08307(15) 0.2220(2) 0.4662(3) 0.0155(7) Uani 1 1 d . . . . .
C4 C 0.12983(15) 0.1784(2) 0.5382(3) 0.0152(7) Uani 1 1 d . . . . .
C5 C 0.17317(14) 0.2172(2) 0.6135(2) 0.0161(7) Uani 1 1 d . . . . .
H5 H 0.172350 0.277733 0.614814 0.019 Uiso 1 1 calc R U . . .
C6 C 0.21747(15) 0.1787(2) 0.6870(3) 0.0157(7) Uani 1 1 d . . . . .
C7 C 0.26119(15) 0.2221(2) 0.7649(2) 0.0155(7) Uani 1 1 d . . . . .
C8 C 0.29763(15) 0.1615(2) 0.8192(3) 0.0170(7) Uani 1 1 d . . . . .
C9 C 0.27553(15) 0.0794(2) 0.7765(3) 0.0171(7) Uani 1 1 d . . . . .
C10 C 0.2983(2) 0.000000 0.8120(4) 0.0158(9) Uani 1 2 d S T P . .
H10 H 0.333015 0.000000 0.866165 0.019 Uiso 1 2 calc R U P . .
C11 C -0.00625(15) 0.1745(2) 0.3244(3) 0.0179(7) Uani 1 1 d . . . . .
H11A H -0.028595 0.226497 0.339826 0.022 Uiso 1 1 calc R U . . .
H11B H -0.034573 0.125440 0.324014 0.022 Uiso 1 1 calc R U . . .
C12 C 0.01222(18) 0.1832(3) 0.2159(3) 0.0295(9) Uani 1 1 d . . . . .
H12A H 0.032840 0.130781 0.199259 0.044 Uiso 1 1 d R U . . .
H12B H 0.040322 0.231608 0.215891 0.044 Uiso 1 1 d R U . . .
H12C H -0.024488 0.192594 0.163273 0.044 Uiso 1 1 d R U . . .
C13 C 0.07674(15) 0.3175(2) 0.4584(3) 0.0181(7) Uani 1 1 d . . . . .
H13A H 0.083993 0.342116 0.529825 0.022 Uiso 1 1 calc R U . . .
H13B H 0.034178 0.331870 0.425746 0.022 Uiso 1 1 calc R U . . .
C14 C 0.12175(17) 0.3577(2) 0.3939(3) 0.0258(8) Uani 1 1 d . . . . .
H14A H 0.113838 0.334887 0.322381 0.039 Uiso 1 1 d R U . . .
H14B H 0.163971 0.344070 0.426247 0.039 Uiso 1 1 d R U . . .
H14C H 0.116257 0.419760 0.391682 0.039 Uiso 1 1 d R U . . .
C15 C 0.26609(15) 0.3174(2) 0.7763(3) 0.0177(7) Uani 1 1 d . . . . .
H15A H 0.285621 0.331478 0.848810 0.021 Uiso 1 1 calc R U . . .
H15B H 0.224273 0.342359 0.764703 0.021 Uiso 1 1 calc R U . . .
C16 C 0.30349(17) 0.3576(2) 0.6995(3) 0.0249(8) Uani 1 1 d . . . . .
H16A H 0.283384 0.345734 0.627589 0.037 Uiso 1 1 d R U . . .
H16B H 0.345017 0.333322 0.710658 0.037 Uiso 1 1 d R U . . .
H16C H 0.305975 0.419363 0.710708 0.037 Uiso 1 1 d R U . . .
C17 C 0.35066(16) 0.1754(2) 0.9063(3) 0.0203(7) Uani 1 1 d . . . . .
H17A H 0.372048 0.228693 0.892609 0.024 Uiso 1 1 calc R U . . .
H17B H 0.380193 0.127790 0.906354 0.024 Uiso 1 1 calc R U . . .
C18 C 0.33172(18) 0.1812(3) 1.0143(3) 0.0306(9) Uani 1 1 d . . . . .
H18A H 0.315018 0.126117 1.031901 0.046 Uiso 1 1 d R U . . .
H18B H 0.300218 0.225391 1.013385 0.046 Uiso 1 1 d R U . . .
H18C H 0.367521 0.195646 1.066772 0.046 Uiso 1 1 d R U . . .
C19 C 0.0515(2) 0.000000 0.4093(4) 0.0159(9) Uani 1 2 d S T P . .
H19 H 0.017343 0.000000 0.354020 0.019 Uiso 1 2 calc R U P . .
C20 C 0.1240(2) 0.000000 0.9784(4) 0.0202(10) Uani 1 2 d S T P . .
C21 C 0.1945(2) 0.000000 1.0028(4) 0.0247(11) Uani 1 2 d S T P . .
H21A H 0.212118 0.000000 1.077409 0.030 Uiso 1 2 d R U P . .
H21B H 0.214458 0.050510 0.978939 0.030 Uiso 1 1 d R U . . .
C22 C 0.0997(2) 0.0803(3) 1.0219(3) 0.0483(13) Uani 1 1 d . . . . .
H22A H 0.054683 0.080163 1.005584 0.072 Uiso 1 1 d R U . . .
H22B H 0.115693 0.130590 0.990225 0.072 Uiso 1 1 d R U . . .
H22C H 0.112575 0.081991 1.098063 0.072 Uiso 1 1 d R U . . .

loop_
_atom_site_aniso_label
_atom_site_aniso_U_11
_atom_site_aniso_U_22
_atom_site_aniso_U_33
_atom_site_aniso_U_23
_atom_site_aniso_U_13
_atom_site_aniso_U_12
Ru1 0.0144(2) 0.00980(17) 0.01249(19) 0.000 0.00304(13) 0.000
O1 0.022(2) 0.034(2) 0.026(2) 0.000 0.0097(16) 0.000
O2 0.0158(17) 0.0129(15) 0.0137(16) 0.000 0.0004(13) 0.000
O3 0.0181(19) 0.037(2) 0.028(2) 0.000 0.0042(15) 0.000
N1 0.0151(14) 0.0124(13) 0.0144(14) -0.0003(10) 0.0025(11) -0.0014(10)
N2 0.0173(15) 0.0129(14) 0.0152(14) 0.0003(10) 0.0026(11) -0.0010(11)
N3 0.015(2) 0.0133(18) 0.017(2) 0.000 0.0019(16) 0.000
N4 0.023(2) 0.017(2) 0.020(2) 0.000 0.0058(18) 0.000
N5 0.017(2) 0.016(2) 0.022(2) 0.000 0.0036(17) 0.000
C1 0.0155(17) 0.0175(16) 0.0130(16) 0.0017(12) 0.0042(13) 0.0006(13)
C2 0.0173(17) 0.0144(16) 0.0160(16) 0.0015(12) 0.0063(13) 0.0003(13)
C3 0.0167(17) 0.0142(16) 0.0170(17) 0.0011(12) 0.0073(13) 0.0010(13)
C4 0.0178(17) 0.0125(16) 0.0165(17) 0.0026(12) 0.0060(13) 0.0009(12)
C5 0.0192(18) 0.0126(15) 0.0178(17) -0.0009(13) 0.0072(13) -0.0016(13)
C6 0.0188(18) 0.0139(16) 0.0161(17) 0.0002(12) 0.0073(13) -0.0004(13)
C7 0.0175(17) 0.0143(16) 0.0158(16) -0.0016(12) 0.0054(13) -0.0014(12)
C8 0.0176(17) 0.0173(17) 0.0169(17) -0.0008(13) 0.0055(13) -0.0041(13)
C9 0.0184(18) 0.0171(16) 0.0163(17) -0.0005(13) 0.0044(13) -0.0008(13)
C10 0.013(2) 0.021(2) 0.013(2) 0.000 -0.0006(18) 0.000
C11 0.0160(17) 0.0162(17) 0.0217(18) 0.0012(13) 0.0035(14) 0.0018(13)
C12 0.029(2) 0.039(2) 0.0191(19) 0.0017(16) 0.0027(16) -0.0035(17)
C13 0.0188(18) 0.0140(16) 0.0214(18) 0.0010(13) 0.0031(14) 0.0030(13)
C14 0.030(2) 0.0144(17) 0.034(2) 0.0028(15) 0.0081(17) -0.0018(15)
C15 0.0181(18) 0.0138(16) 0.0206(18) -0.0021(13) 0.0011(13) -0.0010(13)
C16 0.033(2) 0.0151(17) 0.028(2) 0.0005(14) 0.0073(16) -0.0028(15)
C17 0.0201(19) 0.0188(17) 0.0214(18) -0.0003(14) 0.0016(14) -0.0012(14)
C18 0.027(2) 0.042(2) 0.021(2) 0.0006(17) 0.0007(16) 0.0013(18)
C19 0.016(2) 0.015(2) 0.016(2) 0.000 0.0033(18) 0.000
C20 0.021(3) 0.027(3) 0.012(2) 0.000 0.0014(19) 0.000
C21 0.018(3) 0.037(3) 0.020(3) 0.000 0.003(2) 0.000
C22 0.041(3) 0.071(3) 0.029(2) -0.026(2) -0.0076(19) 0.027(2)

loop_
_atom_type_symbol
_atom_type_description
_atom_type_scat_dispersion_real
_atom_type_scat_dispersion_imag
_atom_type_scat_source
C C 0.0033 0.0016 'International Tables Vol C Tables 4.2.6.8 and 6.1.1.4'
H H 0.0000 0.0000 'International Tables Vol C Tables 4.2.6.8 and 6.1.1.4'
N N 0.0061 0.0033 'International Tables Vol C Tables 4.2.6.8 and 6.1.1.4'
O O 0.0106 0.0060 'International Tables Vol C Tables 4.2.6.8 and 6.1.1.4'
Ru Ru -1.2594 0.8363 'International Tables Vol C Tables 4.2.6.8 and 6.1.1.4'

loop_
_geom_angle_atom_site_label_1
_geom_angle_atom_site_label_2
_geom_angle_atom_site_label_3
_geom_angle
_geom_angle_site_symmetry_1
_geom_angle_site_symmetry_3
N3 Ru1 O2 179.29(15) . .
N3 Ru1 N1 95.33(12) . 6
O2 Ru1 N1 85.17(10) . 6
N3 Ru1 N1 95.33(12) . .
O2 Ru1 N1 85.17(10) . .
N1 Ru1 N1 88.76(15) 6 .
N3 Ru1 N2 91.58(12) . .
O2 Ru1 N2 87.92(10) . .
N1 Ru1 N2 173.09(11) 6 .
N1 Ru1 N2 90.64(10) . .
N3 Ru1 N2 91.58(12) . 6
O2 Ru1 N2 87.92(10) . 6
N1 Ru1 N2 90.64(10) 6 6
N1 Ru1 N2 173.09(10) . 6
N2 Ru1 N2 89.12(15) . 6
N4 O2 Ru1 112.9(2) . .
C1 N1 C4 107.1(3) . .
C1 N1 Ru1 127.4(2) . .
C4 N1 Ru1 125.6(2) . .
C6 N2 C9 107.3(3) . .
C6 N2 Ru1 125.8(2) . .
C9 N2 Ru1 126.9(2) . .
O1 N3 Ru1 173.9(4) . .
N5 N4 O2 110.0(4) . .
O3 N5 N4 125.6(4) . .
O3 N5 C20 117.9(4) . .
N4 N5 C20 116.6(4) . .
N1 C1 C19 124.8(3) . .
N1 C1 C2 109.4(3) . .
C19 C1 C2 125.8(3) . .
C3 C2 C1 106.4(3) . .
C3 C2 C11 128.3(3) . .
C1 C2 C11 125.3(3) . .
C2 C3 C4 107.7(3) . .
C2 C3 C13 128.0(3) . .
C4 C3 C13 124.2(3) . .
N1 C4 C5 125.0(3) . .
N1 C4 C3 109.4(3) . .
C5 C4 C3 125.6(3) . .
C6 C5 C4 128.2(3) . .
C6 C5 H5 115.9 . .
C4 C5 H5 115.9 . .
N2 C6 C5 124.8(3) . .
N2 C6 C7 109.2(3) . .
C5 C6 C7 126.0(3) . .
C8 C7 C6 107.5(3) . .
C8 C7 C15 128.0(3) . .
C6 C7 C15 124.4(3) . .
C7 C8 C9 106.8(3) . .
C7 C8 C17 127.4(3) . .
C9 C8 C17 125.8(3) . .
N2 C9 C10 124.8(3) . .
N2 C9 C8 109.2(3) . .
C10 C9 C8 125.9(3) . .
C9 C10 C9 126.9(4) . 6
C9 C10 H10 116.5 . .
C9 C10 H10 116.5 6 .
C2 C11 C12 112.5(3) . .
C2 C11 H11A 109.1 . .
C12 C11 H11A 109.1 . .
C2 C11 H11B 109.1 . .
C12 C11 H11B 109.1 . .
H11A C11 H11B 107.8 . .
C11 C12 H12A 109.2 . .
C11 C12 H12B 109.4 . .
H12A C12 H12B 109.5 . .
C11 C12 H12C 109.7 . .
H12A C12 H12C 109.5 . .
H12B C12 H12C 109.5 . .
C3 C13 C14 112.6(3) . .
C3 C13 H13A 109.1 . .
C14 C13 H13A 109.1 . .
C3 C13 H13B 109.1 . .
C14 C13 H13B 109.1 . .
H13A C13 H13B 107.8 . .
C13 C14 H14A 109.4 . .
C13 C14 H14B 109.4 . .
H14A C14 H14B 109.5 . .
C13 C14 H14C 109.7 . .
H14A C14 H14C 109.5 . .
H14B C14 H14C 109.5 . .
C7 C15 C16 112.5(3) . .
C7 C15 H15A 109.1 . .
C16 C15 H15A 109.1 . .
C7 C15 H15B 109.1 . .
C16 C15 H15B 109.1 . .
H15A C15 H15B 107.8 . .
C15 C16 H16A 109.3 . .
C15 C16 H16B 109.6 . .
H16A C16 H16B 109.5 . .
C15 C16 H16C 109.5 . .
H16A C16 H16C 109.5 . .
H16B C16 H16C 109.5 . .
C8 C17 C18 113.5(3) . .
C8 C17 H17A 108.9 . .
C18 C17 H17A 108.9 . .
C8 C17 H17B 108.9 . .
C18 C17 H17B 108.9 . .
H17A C17 H17B 107.7 . .
C17 C18 H18A 109.3 . .
C17 C18 H18B 109.4 . .
H18A C18 H18B 109.5 . .
C17 C18 H18C 109.8 . .
H18A C18 H18C 109.5 . .
H18B C18 H18C 109.5 . .
C1 C19 C1 126.8(5) . 6
C1 C19 H19 116.6 . .
C1 C19 H19 116.6 6 .
N5 C20 C22 107.1(3) . 6
N5 C20 C22 107.1(3) . .
C22 C20 C22 112.7(5) 6 .
N5 C20 C21 111.0(4) . .
C22 C20 C21 109.4(3) 6 .
C22 C20 C21 109.4(3) . .
C20 C21 H21A 115.3 . .
C20 C21 H21B 115.3 . .
H21A C21 H21B 100.6 . .
C20 C21 H21B 115.33(11) . 6
H21A C21 H21B 100.6 . 6
H21B C21 H21B 107.8 . 6
C20 C22 H22A 109.0 . .
C20 C22 H22B 109.9 . .
H22A C22 H22B 109.5 . .
C20 C22 H22C 109.5 . .
H22A C22 H22C 109.5 . .
H22B C22 H22C 109.5 . .

loop_
_geom_bond_atom_site_label_1
_geom_bond_atom_site_label_2
_geom_bond_distance
_geom_bond_site_symmetry_2
Ru1 N3 1.740(4) .
Ru1 O2 2.026(3) .
Ru1 N1 2.055(3) 6
Ru1 N1 2.055(3) .
Ru1 N2 2.056(3) .
Ru1 N2 2.056(3) 6
O1 N3 1.156(5) .
O2 N4 1.341(5) .
O3 N5 1.276(5) .
N1 C1 1.375(4) .
N1 C4 1.377(4) .
N2 C6 1.377(4) .
N2 C9 1.377(4) .
N4 N5 1.283(5) .
N5 C20 1.491(6) .
C1 C19 1.388(4) .
C1 C2 1.461(4) .
C2 C3 1.361(4) .
C2 C11 1.497(5) .
C3 C4 1.443(4) .
C3 C13 1.506(4) .
C4 C5 1.388(4) .
C5 C6 1.385(4) .
C5 H5 0.9500 .
C6 C7 1.446(4) .
C7 C8 1.362(4) .
C7 C15 1.504(4) .
C8 C9 1.454(4) .
C8 C17 1.501(5) .
C9 C10 1.391(4) .
C10 H10 0.9500 .
C11 C12 1.529(5) .
C11 H11A 0.9900 .
C11 H11B 0.9900 .
C12 H12A 0.9800 .
C12 H12B 0.9800 .
C12 H12C 0.9800 .
C13 C14 1.533(5) .
C13 H13A 0.9900 .
C13 H13B 0.9900 .
C14 H14A 0.9800 .
C14 H14B 0.9800 .
C14 H14C 0.9800 .
C15 C16 1.527(5) .
C15 H15A 0.9900 .
C15 H15B 0.9900 .
C16 H16A 0.9800 .
C16 H16B 0.9800 .
C16 H16C 0.9800 .
C17 C18 1.524(5) .
C17 H17A 0.9900 .
C17 H17B 0.9900 .
C18 H18A 0.9800 .
C18 H18B 0.9800 .
C18 H18C 0.9800 .
C19 H19 0.9500 .
C20 C22 1.513(4) 6
C20 C22 1.513(4) .
C20 C21 1.533(7) .
C21 H21A 0.9800 .
C21 H21B 0.9800 .
C21 H21B 0.9800 6
C22 H22A 0.9800 .
C22 H22B 0.9800 .
C22 H22C 0.9800 .

loop_
_geom_hbond_atom_site_label_D
_geom_hbond_atom_site_label_H
_geom_hbond_atom_site_label_A
_geom_hbond_distance_DH
_geom_hbond_distance_HA
_geom_hbond_distance_DA
_geom_hbond_angle_DHA
_geom_hbond_site_symmetry_A
_geom_hbond_publ_flag
C19 H19 O3 0.95 2.55 3.462(6) 160.1 5_556 yes

loop_
_geom_torsion_atom_site_label_1
_geom_torsion_atom_site_label_2
_geom_torsion_atom_site_label_3
_geom_torsion_atom_site_label_4
_geom_torsion
_geom_torsion_site_symmetry_1
_geom_torsion_site_symmetry_2
_geom_torsion_site_symmetry_3
_geom_torsion_site_symmetry_4
Ru1 O2 N4 N5 180.000(1) . . . .
O2 N4 N5 O3 0.000(1) . . . .
O2 N4 N5 C20 180.000(1) . . . .
C4 N1 C1 C19 -178.2(3) . . . .
Ru1 N1 C1 C19 1.1(5) . . . .
C4 N1 C1 C2 1.1(3) . . . .
Ru1 N1 C1 C2 -179.6(2) . . . .
N1 C1 C2 C3 -0.4(4) . . . .
C19 C1 C2 C3 178.9(3) . . . .
N1 C1 C2 C11 179.2(3) . . . .
C19 C1 C2 C11 -1.5(5) . . . .
C1 C2 C3 C4 -0.5(3) . . . .
C11 C2 C3 C4 179.9(3) . . . .
C1 C2 C3 C13 178.9(3) . . . .
C11 C2 C3 C13 -0.7(6) . . . .
C1 N1 C4 C5 176.8(3) . . . .
Ru1 N1 C4 C5 -2.5(4) . . . .
C1 N1 C4 C3 -1.5(3) . . . .
Ru1 N1 C4 C3 179.3(2) . . . .
C2 C3 C4 N1 1.3(4) . . . .
C13 C3 C4 N1 -178.2(3) . . . .
C2 C3 C4 C5 -177.0(3) . . . .
C13 C3 C4 C5 3.6(5) . . . .
N1 C4 C5 C6 -0.6(5) . . . .
C3 C4 C5 C6 177.4(3) . . . .
C9 N2 C6 C5 178.8(3) . . . .
Ru1 N2 C6 C5 0.8(5) . . . .
C9 N2 C6 C7 -0.7(4) . . . .
Ru1 N2 C6 C7 -178.6(2) . . . .
C4 C5 C6 N2 1.5(5) . . . .
C4 C5 C6 C7 -179.2(3) . . . .
N2 C6 C7 C8 1.3(4) . . . .
C5 C6 C7 C8 -178.1(3) . . . .
N2 C6 C7 C15 178.0(3) . . . .
C5 C6 C7 C15 -1.5(5) . . . .
C6 C7 C8 C9 -1.3(4) . . . .
C15 C7 C8 C9 -177.8(3) . . . .
C6 C7 C8 C17 178.5(3) . . . .
C15 C7 C8 C17 2.0(6) . . . .
C6 N2 C9 C10 178.3(3) . . . .
Ru1 N2 C9 C10 -3.8(5) . . . .
C6 N2 C9 C8 -0.2(4) . . . .
Ru1 N2 C9 C8 177.8(2) . . . .
C7 C8 C9 N2 1.0(4) . . . .
C17 C8 C9 N2 -178.9(3) . . . .
C7 C8 C9 C10 -177.4(4) . . . .
C17 C8 C9 C10 2.7(6) . . . .
N2 C9 C10 C9 -2.3(7) . . . 6
C8 C9 C10 C9 175.9(3) . . . 6
C3 C2 C11 C12 89.0(4) . . . .
C1 C2 C11 C12 -90.5(4) . . . .
C2 C3 C13 C14 -99.0(4) . . . .
C4 C3 C13 C14 80.3(4) . . . .
C8 C7 C15 C16 94.0(4) . . . .
C6 C7 C15 C16 -81.9(4) . . . .
C7 C8 C17 C18 86.9(4) . . . .
C9 C8 C17 C18 -93.3(4) . . . .
N1 C1 C19 C1 1.8(7) . . . 6
C2 C1 C19 C1 -177.4(3) . . . 6
O3 N5 C20 C22 60.6(3) . . . 6
N4 N5 C20 C22 -119.4(3) . . . 6
O3 N5 C20 C22 -60.6(3) . . . .
N4 N5 C20 C22 119.4(3) . . . .
O3 N5 C20 C21 180.000(1) . . . .
N4 N5 C20 C21 0.000(1) . . . .
